data_7040181
loop_
_publ_author_name
'Lee, Jhen-Yi'
'Shen, Jiun-Shian'
'Tzeng, Ru-Jiun'
'Lu, I-Chen'
'Lii, Jenn-Huei'
'Hu, Ching-Han'
'Lee, Hon Man'

_publ_section_title
;
 Well-defined palladium(0) complexes bearing N-heterocyclic carbene and
 phosphine moieties: efficient catalytic applications in the Mizoroki-Heck
 reaction and direct C-H functionalization.
;
_journal_issue 25
_journal_name_full 'Dalton transactions (Cambridge, England : 2003)'
_journal_page_first 10375
_journal_page_last 10388
_journal_paper_doi 10.1039/c6dt01323f
_journal_volume 45
_journal_year 2016
_chemical_formula_moiety 'C27 H23 N2 O3 P Pd, 2(C H Cl3)'
_chemical_formula_sum 'C29 H25 Cl6 N2 O3 P Pd'
_chemical_formula_weight 799.58
_space_group_crystal_system triclinic
_space_group_IT_number 2
_space_group_name_Hall '-P 1'
_space_group_name_H-M_alt 'P -1'
_symmetry_cell_setting triclinic
_symmetry_Int_Tables_number 2
_symmetry_space_group_name_Hall '-P 1'
_symmetry_space_group_name_H-M 'P -1'
_atom_sites_solution_hydrogens geom
_audit_creation_method SHELXL-2014/7
_audit_update_record
;
2016-05-21 deposited with the CCDC.
2016-05-23 downloaded from the CCDC.
;
_cell_angle_alpha 87.766(12)
_cell_angle_beta 88.760(11)
_cell_angle_gamma 76.094(11)
_cell_formula_units_Z 4
_cell_length_a 10.4095(18)
_cell_length_b 14.834(3)
_cell_length_c 22.083(4)
_cell_measurement_reflns_used 3749
_cell_measurement_temperature 150(2)
_cell_measurement_theta_max 20.5
_cell_measurement_theta_min 2.2
_cell_volume 3307.2(11)
_computing_cell_refinement 'SAINT (Bruker, 2007)'
_computing_data_collection 'APEX2 (Bruker, 2007)'
_computing_data_reduction 'SAINT (Bruker, 2007)'
_computing_molecular_graphics 'SHELXTL (Sheldrick, 2008)'
_computing_publication_material 'DIAMOND (Brandenburg, 2006)'
_computing_structure_refinement 'SHELXTL (Sheldrick, 2008)'
_computing_structure_solution 'SHELXTL (Sheldrick, 2008)'
_diffrn_ambient_temperature 150(2)
_diffrn_measured_fraction_theta_full 0.998
_diffrn_measured_fraction_theta_max 0.998
_diffrn_measurement_device_type 'Bruker SMART APEXII'
_diffrn_measurement_method \w
_diffrn_radiation_probe x-ray
_diffrn_radiation_type MoK\a
_diffrn_radiation_wavelength 0.71073
_diffrn_reflns_av_R_equivalents 0.1363
_diffrn_reflns_av_unetI/netI 0.1475
_diffrn_reflns_Laue_measured_fraction_full 0.998
_diffrn_reflns_Laue_measured_fraction_max 0.998
_diffrn_reflns_limit_h_max 12
_diffrn_reflns_limit_h_min -12
_diffrn_reflns_limit_k_max 18
_diffrn_reflns_limit_k_min -18
_diffrn_reflns_limit_l_max 26
_diffrn_reflns_limit_l_min -27
_diffrn_reflns_number 39141
_diffrn_reflns_point_group_measured_fraction_full 0.998
_diffrn_reflns_point_group_measured_fraction_max 0.998
_diffrn_reflns_theta_full 25.242
_diffrn_reflns_theta_max 25.997
_diffrn_reflns_theta_min 2.016
_diffrn_standards_decay_% 0
_diffrn_standards_interval_count 0
_diffrn_standards_interval_time 0
_diffrn_standards_number 0
_exptl_absorpt_coefficient_mu 1.128
_exptl_absorpt_correction_type multi-scan
_exptl_absorpt_process_details 'SADABS (Sheldrick, 2003)'
_exptl_crystal_colour colorless
_exptl_crystal_density_diffrn 1.606
_exptl_crystal_description prism
_exptl_crystal_F_000 1600
_exptl_crystal_size_max 0.200
_exptl_crystal_size_mid 0.150
_exptl_crystal_size_min 0.120
_exptl_transmission_factor_max 0.873
_exptl_transmission_factor_min 0.816
_refine_diff_density_max 1.679
_refine_diff_density_min -1.197
_refine_diff_density_rms 0.153
_refine_ls_extinction_method none
_refine_ls_goodness_of_fit_ref 1.012
_refine_ls_hydrogen_treatment constr
_refine_ls_matrix_type full
_refine_ls_number_parameters 759
_refine_ls_number_reflns 12981
_refine_ls_number_restraints 0
_refine_ls_restrained_S_all 1.012
_refine_ls_R_factor_all 0.1716
_refine_ls_R_factor_gt 0.0966
_refine_ls_shift/su_max 0.018
_refine_ls_shift/su_mean 0.001
_refine_ls_structure_factor_coef Fsqd
_refine_ls_weighting_details 'w=1/[\s^2^(Fo^2^)+(0.1601P)^2^] where P=(Fo^2^+2Fc^2^)/3'
_refine_ls_weighting_scheme calc
_refine_ls_wR_factor_gt 0.2361
_refine_ls_wR_factor_ref 0.2863
_reflns_Friedel_coverage 0.000
_reflns_number_gt 6875
_reflns_number_total 12981
_reflns_threshold_expression I>2\s
_cod_data_source_file c6dt01323f2.cif
_cod_data_source_block jss458a
_cod_database_code 7040181
_shelx_shelxl_version_number 2014/7
_shelx_space_group_comment
;
The symmetry employed for this shelxl refinement is uniquely defined
by the following loop, which should always be used as a source of
symmetry information in preference to the above space-group names.
They are only intended as comments.
;
_shelx_estimated_absorpt_t_min 0.806
_shelx_estimated_absorpt_t_max 0.877

loop_
_space_group_symop_operation_xyz
'x, y, z'
'-x, -y, -z'

loop_
_atom_site_label
_atom_site_type_symbol
_atom_site_fract_x
_atom_site_fract_y
_atom_site_fract_z
_atom_site_U_iso_or_equiv
_atom_site_adp_type
_atom_site_occupancy
_atom_site_site_symmetry_order
_atom_site_calc_flag
_atom_site_refinement_flags_posn
_atom_site_refinement_flags_adp
Pd2 Pd 0.57483(7) 1.07400(5) 0.12688(3) 0.0469(2) Uani 1 1 d . .
P2 P 0.6615(2) 0.92715(16) 0.16790(10) 0.0438(5) Uani 1 1 d . .
Pd1 Pd 0.95459(7) 0.37027(5) 0.38981(3) 0.0555(3) Uani 1 1 d . .
P1 P 0.8762(2) 0.49967(17) 0.32747(11) 0.0477(6) Uani 1 1 d . .
C4 C 1.1120(10) 0.4090(8) 0.4283(4) 0.061(3) Uani 1 1 d . .
C11 C 0.9833(8) 0.5787(7) 0.3130(4) 0.047(2) Uani 1 1 d . .
C6 C 1.0397(9) 0.6121(7) 0.3623(4) 0.055(3) Uani 1 1 d . .
C10 C 1.0111(9) 0.6078(8) 0.2550(5) 0.063(3) Uani 1 1 d . .
H10 H 0.9747 0.5859 0.2211 0.076 Uiso 1 1 calc R U
C5 C 1.0179(8) 0.5795(7) 0.4269(4) 0.054(2) Uani 1 1 d . .
H5A H 1.0225 0.6291 0.4549 0.065 Uiso 1 1 calc R U
H5B H 0.9285 0.5675 0.4308 0.065 Uiso 1 1 calc R U
C9 C 1.0930(10) 0.6694(9) 0.2465(5) 0.072(3) Uani 1 1 d . .
H9 H 1.1124 0.6888 0.2065 0.086 Uiso 1 1 calc R U
C8 C 1.1449(10) 0.7018(9) 0.2941(5) 0.073(3) Uani 1 1 d . .
H8 H 1.1999 0.7439 0.2874 0.088 Uiso 1 1 calc R U
C3 C 1.2316(11) 0.4972(11) 0.4717(5) 0.075(3) Uani 1 1 d . .
H3 H 1.2568 0.5502 0.4857 0.090 Uiso 1 1 calc R U
C1 C 1.2679(13) 0.2554(9) 0.4470(7) 0.100(5) Uani 1 1 d . .
H1A H 1.2207 0.2274 0.4785 0.149 Uiso 1 1 calc R U
H1B H 1.3634 0.2354 0.4539 0.149 Uiso 1 1 calc R U
H1C H 1.2479 0.2357 0.4072 0.149 Uiso 1 1 calc R U
C2 C 1.3002(11) 0.4100(12) 0.4753(5) 0.084(4) Uani 1 1 d . .
H2 H 1.3853 0.3888 0.4927 0.101 Uiso 1 1 calc R U
C7 C 1.1183(9) 0.6739(8) 0.3529(5) 0.061(3) Uani 1 1 d . .
H7 H 1.1542 0.6974 0.3864 0.073 Uiso 1 1 calc R U
N2 N 1.1166(7) 0.4953(6) 0.4437(3) 0.054(2) Uani 1 1 d . .
N1 N 1.2271(9) 0.3534(8) 0.4490(4) 0.074(3) Uani 1 1 d . .
C19 C 0.7052(9) 0.6695(7) 0.3601(4) 0.055(2) Uani 1 1 d . .
H19 H 0.7766 0.6973 0.3503 0.066 Uiso 1 1 calc R U
C18 C 0.7211(8) 0.5763(7) 0.3521(4) 0.050(2) Uani 1 1 d . .
C20 C 0.5873(10) 0.7244(8) 0.3820(5) 0.066(3) Uani 1 1 d . .
H20 H 0.5772 0.7889 0.3879 0.079 Uiso 1 1 calc R U
C23 C 0.6157(9) 0.5368(8) 0.3667(4) 0.060(3) Uani 1 1 d . .
H23 H 0.6273 0.4717 0.3631 0.073 Uiso 1 1 calc R U
C22 C 0.4960(9) 0.5884(8) 0.3862(5) 0.072(3) Uani 1 1 d . .
H22 H 0.4237 0.5605 0.3932 0.086 Uiso 1 1 calc R U
C21 C 0.4822(9) 0.6803(8) 0.3955(5) 0.063(3) Uani 1 1 d . .
H21 H 0.4008 0.7158 0.4112 0.075 Uiso 1 1 calc R U
C12 C 0.8427(9) 0.4680(7) 0.2518(4) 0.054(2) Uani 1 1 d . .
C13 C 0.9126(12) 0.3841(8) 0.2306(5) 0.071(3) Uani 1 1 d . .
H13 H 0.9747 0.3433 0.2561 0.086 Uiso 1 1 calc R U
C17 C 0.7486(12) 0.5239(9) 0.2151(5) 0.071(3) Uani 1 1 d . .
H17 H 0.6961 0.5807 0.2295 0.086 Uiso 1 1 calc R U
C15 C 0.8011(15) 0.4136(11) 0.1376(6) 0.089(4) Uani 1 1 d . .
H15 H 0.7846 0.3940 0.0987 0.107 Uiso 1 1 calc R U
C14 C 0.8935(16) 0.3586(10) 0.1726(6) 0.090(4) Uani 1 1 d . .
H14 H 0.9458 0.3021 0.1576 0.108 Uiso 1 1 calc R U
C16 C 0.7307(14) 0.4969(11) 0.1571(5) 0.089(4) Uani 1 1 d . .
H16 H 0.6692 0.5369 0.1309 0.107 Uiso 1 1 calc R U
C24 C 0.9517(13) 0.2303(8) 0.4132(5) 0.074(3) Uani 1 1 d . .
H24 H 1.0375 0.2061 0.3967 0.089 Uiso 1 1 calc R U
C25 C 0.8367(11) 0.2719(8) 0.3804(5) 0.068(3) Uani 1 1 d . .
H25 H 0.8295 0.2827 0.3377 0.082 Uiso 1 1 calc R U
C26 C 0.7313(15) 0.2946(9) 0.4257(7) 0.086(4) Uani 1 1 d . .
C27 C 0.9151(15) 0.2314(8) 0.4765(6) 0.081(4) Uani 1 1 d . .
O1 O 0.7831(10) 0.2756(6) 0.4824(4) 0.089(3) Uani 1 1 d . .
O2 O 0.6115(10) 0.3275(7) 0.4211(5) 0.108(3) Uani 1 1 d . .
O3 O 0.9779(11) 0.2001(7) 0.5210(5) 0.110(3) Uani 1 1 d . .
C31 C 0.4121(8) 1.0517(6) 0.0833(4) 0.051(2) Uani 1 1 d . .
C38 C 0.5551(8) 0.8446(6) 0.1689(4) 0.047(2) Uani 1 1 d . .
C37 C 0.5368(8) 0.7930(6) 0.2222(4) 0.049(2) Uani 1 1 d . .
H37 H 0.5769 0.8030 0.2588 0.059 Uiso 1 1 calc R U
C33 C 0.4936(8) 0.8300(6) 0.1162(4) 0.046(2) Uani 1 1 d . .
C36 C 0.4622(10) 0.7292(8) 0.2216(5) 0.065(3) Uani 1 1 d . .
H36 H 0.4507 0.6950 0.2578 0.078 Uiso 1 1 calc R U
C32 C 0.5049(9) 0.8862(6) 0.0584(4) 0.048(2) Uani 1 1 d . .
H32A H 0.5931 0.9003 0.0562 0.058 Uiso 1 1 calc R U
H32B H 0.4966 0.8491 0.0230 0.058 Uiso 1 1 calc R U
C30 C 0.2813(9) 0.9833(8) 0.0287(5) 0.060(3) Uani 1 1 d . .
H30 H 0.2526 0.9381 0.0068 0.072 Uiso 1 1 calc R U
C34 C 0.4195(9) 0.7648(7) 0.1169(4) 0.056(2) Uani 1 1 d . .
H34 H 0.3781 0.7541 0.0809 0.067 Uiso 1 1 calc R U
C29 C 0.2133(10) 1.0683(8) 0.0392(5) 0.064(3) Uani 1 1 d . .
H29 H 0.1259 1.0962 0.0262 0.077 Uiso 1 1 calc R U
C35 C 0.4044(10) 0.7143(8) 0.1700(5) 0.067(3) Uani 1 1 d . .
H35 H 0.3532 0.6692 0.1699 0.080 Uiso 1 1 calc R U
C28 C 0.2544(11) 1.2061(8) 0.0904(7) 0.085(4) Uani 1 1 d . .
H28A H 0.2906 1.2115 0.1303 0.127 Uiso 1 1 calc R U
H28B H 0.1577 1.2266 0.0922 0.127 Uiso 1 1 calc R U
H28C H 0.2892 1.2450 0.0605 0.127 Uiso 1 1 calc R U
N4 N 0.4026(7) 0.9728(5) 0.0559(3) 0.0478(18) Uani 1 1 d . .
N3 N 0.2930(8) 1.1091(6) 0.0726(4) 0.058(2) Uani 1 1 d . .
C39 C 0.8135(8) 0.8586(6) 0.1337(4) 0.048(2) Uani 1 1 d . .
C44 C 0.9140(9) 0.9026(7) 0.1226(5) 0.065(3) Uani 1 1 d . .
H44 H 0.9040 0.9648 0.1344 0.078 Uiso 1 1 calc R U
C40 C 0.8311(9) 0.7686(7) 0.1171(5) 0.063(3) Uani 1 1 d . .
H40 H 0.7643 0.7363 0.1263 0.076 Uiso 1 1 calc R U
C42 C 1.0451(10) 0.7687(10) 0.0748(5) 0.077(3) Uani 1 1 d . .
H42 H 1.1229 0.7388 0.0534 0.092 Uiso 1 1 calc R U
C41 C 0.9461(10) 0.7237(8) 0.0866(6) 0.074(3) Uani 1 1 d . .
H41 H 0.9559 0.6619 0.0741 0.089 Uiso 1 1 calc R U
C46 C 0.8075(11) 0.8746(8) 0.2746(5) 0.063(3) Uani 1 1 d . .
H46 H 0.8663 0.8289 0.2517 0.076 Uiso 1 1 calc R U
C45 C 0.7018(9) 0.9327(7) 0.2464(4) 0.052(2) Uani 1 1 d . .
C50 C 0.6213(14) 0.9992(10) 0.2817(6) 0.096(4) Uani 1 1 d . .
H50 H 0.5449 1.0397 0.2646 0.115 Uiso 1 1 calc R U
C47 C 0.8308(13) 0.8809(10) 0.3357(5) 0.081(3) Uani 1 1 d . .
H47 H 0.9012 0.8372 0.3551 0.098 Uiso 1 1 calc R U
C49 C 0.651(2) 1.0073(14) 0.3415(8) 0.136(7) Uani 1 1 d . .
H49 H 0.5971 1.0553 0.3645 0.163 Uiso 1 1 calc R U
C51 C 0.5744(10) 1.2164(7) 0.1303(5) 0.055(2) Uani 1 1 d . .
H51 H 0.4907 1.2321 0.1504 0.066 Uiso 1 1 calc R U
C54 C 0.6024(11) 1.2437(7) 0.0702(5) 0.063(3) Uani 1 1 d . .
C52 C 0.6928(10) 1.1618(7) 0.1550(5) 0.061(3) Uani 1 1 d . .
H52 H 0.7120 1.1650 0.1989 0.073 Uiso 1 1 calc R U
C53 C 0.7949(12) 1.1612(8) 0.1099(6) 0.069(3) Uani 1 1 d . .
O4 O 0.7361(7) 1.2046(5) 0.0562(3) 0.068(2) Uani 1 1 d . .
C48 C 0.7535(16) 0.9488(13) 0.3673(6) 0.105(5) Uani 1 1 d . .
H48 H 0.7723 0.9552 0.4086 0.125 Uiso 1 1 calc R U
C43 C 1.0308(10) 0.8564(9) 0.0939(6) 0.076(3) Uani 1 1 d . .
H43 H 1.1009 0.8867 0.0878 0.091 Uiso 1 1 calc R U
O6 O 0.5356(9) 1.2921(5) 0.0309(4) 0.083(2) Uani 1 1 d . .
O5 O 0.9142(7) 1.1298(6) 0.1100(4) 0.084(3) Uani 1 1 d . .
C56 C 0.4381(14) 0.3506(10) 0.3028(6) 0.095(4) Uani 1 1 d . .
H56 H 0.4719 0.3507 0.3449 0.113 Uiso 1 1 calc R U
Cl4 Cl 0.5524(5) 0.3760(5) 0.2524(2) 0.162(3) Uani 1 1 d . .
Cl5 Cl 0.2933(7) 0.4297(7) 0.2967(3) 0.255(5) Uani 1 1 d . .
Cl7 Cl 0.1768(8) 0.1459(5) 0.2545(4) 0.187(3) Uani 1 1 d . .
Cl3 Cl 0.2570(10) 0.4597(5) 0.1341(3) 0.233(4) Uani 1 1 d . .
Cl10 Cl 0.5987(8) 0.0911(6) 0.5128(4) 0.233(4) Uani 1 1 d . .
Cl1 Cl 0.3429(5) 0.5609(3) 0.0351(2) 0.1250(15) Uani 1 1 d . .
Cl11 Cl 0.6997(10) 0.0632(8) 0.6310(3) 0.284(6) Uani 1 1 d . .
C57 C 0.1050(13) 0.0614(11) 0.2252(8) 0.102(4) Uani 1 1 d . .
H57 H 0.0642 0.0867 0.1856 0.122 Uiso 1 1 calc R U
Cl9 Cl 0.2201(6) -0.0356(5) 0.2114(3) 0.177(3) Uani 1 1 d . .
Cl12 Cl 0.8525(7) -0.0125(5) 0.5312(4) 0.191(3) Uani 1 1 d . .
Cl6 Cl 0.4199(12) 0.2445(6) 0.2895(4) 0.301(7) Uani 1 1 d . .
Cl8 Cl -0.0175(5) 0.0520(6) 0.2730(3) 0.186(3) Uani 1 1 d . .
C55 C 0.3000(14) 0.4600(9) 0.0572(7) 0.096(4) Uani 1 1 d . .
H55 H 0.3742 0.4051 0.0485 0.116 Uiso 1 1 calc R U
Cl2 Cl 0.1636(8) 0.4556(5) 0.0176(4) 0.236(4) Uani 1 1 d . .
C62 C 0.743(2) 0.0740(14) 0.5575(11) 0.180(11) Uani 1 1 d . .
H62 H 0.7785 0.1309 0.5524 0.216 Uiso 1 1 calc R U

loop_
_atom_site_aniso_label
_atom_site_aniso_U_11
_atom_site_aniso_U_22
_atom_site_aniso_U_33
_atom_site_aniso_U_23
_atom_site_aniso_U_13
_atom_site_aniso_U_12
Pd2 0.0449(4) 0.0465(4) 0.0493(4) 0.0046(3) 0.0013(3) -0.0119(3)
P2 0.0366(11) 0.0496(13) 0.0453(13) 0.0070(10) 0.0009(10) -0.0123(9)
Pd1 0.0520(5) 0.0631(5) 0.0479(5) 0.0112(3) -0.0003(3) -0.0090(3)
P1 0.0425(12) 0.0606(14) 0.0401(12) 0.0102(10) -0.0005(10) -0.0143(10)
C4 0.051(6) 0.092(8) 0.036(5) 0.013(5) 0.000(4) -0.011(5)
C11 0.030(4) 0.067(6) 0.040(5) 0.010(4) -0.002(4) -0.008(4)
C6 0.044(5) 0.073(6) 0.052(6) 0.006(5) 0.013(5) -0.023(5)
C10 0.052(5) 0.083(7) 0.054(6) 0.015(5) 0.008(5) -0.017(5)
C5 0.038(5) 0.083(7) 0.047(5) 0.000(5) -0.001(4) -0.025(5)
C9 0.052(6) 0.098(9) 0.067(7) 0.025(6) 0.009(6) -0.025(6)
C8 0.056(6) 0.097(9) 0.078(8) 0.008(6) 0.013(6) -0.044(6)
C3 0.058(7) 0.119(11) 0.053(6) 0.020(7) -0.003(5) -0.031(7)
C1 0.082(9) 0.086(10) 0.113(11) 0.034(8) -0.001(8) 0.010(7)
C2 0.047(6) 0.139(13) 0.063(7) 0.025(8) -0.007(5) -0.022(8)
C7 0.037(5) 0.085(7) 0.066(6) -0.003(5) 0.004(5) -0.027(5)
N2 0.042(4) 0.085(6) 0.035(4) 0.010(4) -0.005(3) -0.019(4)
N1 0.050(5) 0.100(8) 0.062(6) 0.024(5) -0.003(4) -0.004(5)
C19 0.048(5) 0.068(6) 0.050(5) 0.016(5) 0.003(4) -0.015(4)
C18 0.044(5) 0.060(6) 0.048(5) 0.012(4) 0.003(4) -0.017(4)
C20 0.054(6) 0.076(7) 0.066(7) 0.020(6) -0.008(5) -0.014(5)
C23 0.048(5) 0.081(7) 0.056(6) 0.006(5) -0.002(5) -0.026(5)
C22 0.042(5) 0.082(8) 0.092(8) 0.014(6) 0.011(6) -0.022(5)
C21 0.038(5) 0.087(8) 0.060(6) 0.009(6) -0.002(5) -0.011(5)
C12 0.054(5) 0.068(6) 0.043(5) 0.006(5) 0.000(4) -0.022(5)
C13 0.083(8) 0.074(7) 0.055(7) -0.006(6) 0.013(6) -0.016(6)
C17 0.081(8) 0.087(8) 0.050(6) 0.001(6) -0.010(6) -0.026(6)
C15 0.109(11) 0.107(11) 0.060(8) -0.020(8) -0.006(8) -0.041(9)
C14 0.126(12) 0.069(8) 0.072(9) -0.020(7) 0.008(8) -0.015(8)
C16 0.099(10) 0.128(12) 0.047(7) 0.006(7) -0.019(6) -0.041(9)
C24 0.094(9) 0.067(7) 0.055(7) 0.004(5) -0.003(6) -0.006(6)
C25 0.084(8) 0.065(7) 0.054(6) 0.011(5) -0.001(6) -0.019(6)
C26 0.094(10) 0.072(8) 0.101(11) 0.018(7) 0.004(8) -0.040(7)
C27 0.115(11) 0.048(6) 0.079(9) 0.013(6) 0.007(8) -0.019(6)
O1 0.114(7) 0.080(6) 0.068(5) 0.027(4) 0.013(5) -0.020(5)
O2 0.080(6) 0.116(8) 0.130(9) 0.017(6) 0.021(6) -0.037(6)
O3 0.159(9) 0.081(6) 0.079(6) 0.029(5) -0.014(6) -0.011(6)
C31 0.044(5) 0.050(5) 0.052(5) 0.019(4) 0.010(4) -0.002(4)
C38 0.040(4) 0.053(5) 0.045(5) 0.014(4) 0.005(4) -0.011(4)
C37 0.047(5) 0.050(5) 0.048(5) 0.018(4) 0.000(4) -0.009(4)
C33 0.037(4) 0.049(5) 0.052(5) 0.010(4) 0.007(4) -0.013(4)
C36 0.054(6) 0.076(7) 0.062(7) 0.028(5) 0.004(5) -0.015(5)
C32 0.049(5) 0.051(5) 0.048(5) 0.006(4) 0.003(4) -0.020(4)
C30 0.049(6) 0.083(8) 0.054(6) 0.007(5) 0.000(5) -0.031(5)
C34 0.053(5) 0.069(6) 0.050(5) 0.012(5) -0.006(4) -0.026(5)
C29 0.041(5) 0.072(7) 0.081(8) 0.011(6) 0.006(5) -0.018(5)
C35 0.058(6) 0.075(7) 0.072(7) 0.021(6) 0.002(6) -0.030(5)
C28 0.055(6) 0.069(8) 0.120(11) 0.008(7) 0.014(7) 0.001(5)
N4 0.043(4) 0.055(5) 0.046(4) 0.009(3) 0.000(3) -0.015(3)
N3 0.046(4) 0.065(5) 0.060(5) 0.013(4) 0.005(4) -0.011(4)
C39 0.036(4) 0.053(5) 0.053(5) 0.005(4) 0.002(4) -0.009(4)
C44 0.047(5) 0.054(6) 0.097(8) 0.004(5) 0.007(6) -0.019(4)
C40 0.042(5) 0.062(6) 0.084(8) 0.000(5) 0.002(5) -0.011(4)
C42 0.039(5) 0.116(11) 0.070(7) -0.009(7) 0.003(5) -0.007(6)
C41 0.057(6) 0.076(8) 0.086(8) -0.029(6) 0.001(6) -0.008(5)
C46 0.068(7) 0.063(6) 0.062(7) -0.001(5) -0.004(5) -0.022(5)
C45 0.051(5) 0.056(6) 0.048(5) 0.004(4) -0.014(4) -0.012(4)
C50 0.103(10) 0.108(11) 0.057(8) -0.027(7) 0.003(7) 0.017(8)
C47 0.091(9) 0.100(10) 0.060(7) 0.021(7) -0.027(7) -0.038(7)
C49 0.157(16) 0.149(17) 0.071(11) -0.021(11) 0.016(11) 0.025(13)
C51 0.054(5) 0.051(5) 0.059(6) -0.012(5) 0.001(5) -0.007(4)
C54 0.075(7) 0.042(6) 0.075(8) 0.004(5) 0.000(6) -0.019(5)
C52 0.065(6) 0.058(6) 0.062(6) -0.015(5) 0.007(5) -0.019(5)
C53 0.077(8) 0.056(6) 0.082(8) -0.016(6) -0.007(6) -0.029(6)
O4 0.077(5) 0.060(4) 0.073(5) 0.004(4) 0.007(4) -0.031(4)
C48 0.114(12) 0.148(15) 0.048(7) -0.010(9) -0.012(8) -0.025(11)
C43 0.050(6) 0.081(8) 0.096(9) 0.016(7) 0.013(6) -0.017(5)
O6 0.110(6) 0.055(5) 0.079(6) 0.013(4) -0.006(5) -0.015(4)
O5 0.048(4) 0.074(5) 0.133(8) -0.005(5) 0.001(4) -0.021(4)
C56 0.094(9) 0.116(11) 0.080(9) -0.015(8) 0.024(8) -0.037(8)
Cl4 0.146(4) 0.253(7) 0.131(4) -0.076(4) 0.054(3) -0.127(4)
Cl5 0.162(5) 0.384(13) 0.125(4) 0.038(6) 0.035(4) 0.111(7)
Cl7 0.230(7) 0.153(5) 0.208(7) 0.023(5) -0.053(5) -0.105(5)
Cl3 0.404(12) 0.156(6) 0.113(4) 0.006(4) 0.054(6) -0.025(7)
Cl10 0.220(7) 0.241(9) 0.189(7) -0.066(6) -0.090(6) 0.057(6)
Cl1 0.135(3) 0.078(2) 0.162(4) -0.004(3) 0.010(3) -0.027(2)
Cl11 0.284(10) 0.343(13) 0.139(6) 0.078(7) 0.021(6) 0.075(9)
C57 0.079(9) 0.114(12) 0.112(11) 0.018(9) -0.017(8) -0.022(8)
Cl9 0.189(5) 0.170(5) 0.129(4) -0.016(4) 0.009(4) 0.046(4)
Cl12 0.170(5) 0.168(6) 0.198(6) -0.013(5) -0.005(5) 0.031(4)
Cl6 0.542(17) 0.187(7) 0.245(8) -0.107(7) 0.191(11) -0.230(10)
Cl8 0.115(4) 0.292(9) 0.167(5) -0.012(6) 0.031(4) -0.080(5)
C55 0.097(10) 0.066(8) 0.121(12) -0.003(8) -0.025(9) -0.008(7)
Cl2 0.280(9) 0.180(6) 0.281(10) 0.076(6) -0.171(8) -0.122(6)
C62 0.23(3) 0.105(14) 0.17(2) 0.015(13) 0.08(2) 0.029(15)

loop_
_atom_type_symbol
_atom_type_description
_atom_type_scat_dispersion_real
_atom_type_scat_dispersion_imag
_atom_type_scat_source
C C 0.0033 0.0016 'International Tables Vol C Tables 4.2.6.8 and 6.1.1.4'
H H 0.0000 0.0000 'International Tables Vol C Tables 4.2.6.8 and 6.1.1.4'
N N 0.0061 0.0033 'International Tables Vol C Tables 4.2.6.8 and 6.1.1.4'
O O 0.0106 0.0060 'International Tables Vol C Tables 4.2.6.8 and 6.1.1.4'
P P 0.1023 0.0942 'International Tables Vol C Tables 4.2.6.8 and 6.1.1.4'
Cl Cl 0.1484 0.1585 'International Tables Vol C Tables 4.2.6.8 and 6.1.1.4'
Pd Pd -0.9988 1.0072 'International Tables Vol C Tables 4.2.6.8 and 6.1.1.4'

loop_
_geom_angle_atom_site_label_1
_geom_angle_atom_site_label_2
_geom_angle_atom_site_label_3
_geom_angle
C31 Pd2 C52 151.7(4)
C31 Pd2 C51 113.0(4)
C52 Pd2 C51 39.0(4)
C31 Pd2 P2 100.2(3)
C52 Pd2 P2 107.9(3)
C51 Pd2 P2 145.2(3)
C45 P2 C39 104.4(4)
C45 P2 C38 103.9(4)
C39 P2 C38 101.4(4)
C45 P2 Pd2 110.6(3)
C39 P2 Pd2 117.6(3)
C38 P2 Pd2 117.2(3)
C4 Pd1 C24 112.2(5)
C4 Pd1 C25 150.5(5)
C24 Pd1 C25 38.6(4)
C4 Pd1 P1 99.5(3)
C24 Pd1 P1 147.3(4)
C25 Pd1 P1 110.0(3)
C12 P1 C11 102.9(4)
C12 P1 C18 104.4(5)
C11 P1 C18 103.2(4)
C12 P1 Pd1 111.7(3)
C11 P1 Pd1 117.7(3)
C18 P1 Pd1 115.4(3)
N2 C4 N1 104.6(10)
N2 C4 Pd1 126.9(8)
N1 C4 Pd1 128.2(10)
C10 C11 C6 118.5(8)
C10 C11 P1 122.2(8)
C6 C11 P1 119.3(6)
C7 C6 C11 120.6(9)
C7 C6 C5 118.3(9)
C11 C6 C5 121.1(8)
C11 C10 C9 119.9(11)
C11 C10 H10 120.1
C9 C10 H10 120.1
N2 C5 C6 111.3(7)
N2 C5 H5A 109.4
C6 C5 H5A 109.4
N2 C5 H5B 109.4
C6 C5 H5B 109.4
H5A C5 H5B 108.0
C8 C9 C10 120.9(10)
C8 C9 H9 119.5
C10 C9 H9 119.5
C9 C8 C7 120.4(9)
C9 C8 H8 119.8
C7 C8 H8 119.8
C2 C3 N2 105.4(12)
C2 C3 H3 127.3
N2 C3 H3 127.3
N1 C1 H1A 109.5
N1 C1 H1B 109.5
H1A C1 H1B 109.5
N1 C1 H1C 109.5
H1A C1 H1C 109.5
H1B C1 H1C 109.5
C3 C2 N1 109.0(11)
C3 C2 H2 125.5
N1 C2 H2 125.5
C6 C7 C8 119.6(10)
C6 C7 H7 120.2
C8 C7 H7 120.2
C4 N2 C3 112.8(10)
C4 N2 C5 124.5(8)
C3 N2 C5 122.4(10)
C4 N1 C2 108.1(11)
C4 N1 C1 127.3(12)
C2 N1 C1 124.6(12)
C18 C19 C20 121.7(8)
C18 C19 H19 119.2
C20 C19 H19 119.2
C19 C18 C23 118.4(8)
C19 C18 P1 123.6(6)
C23 C18 P1 117.9(8)
C19 C20 C21 117.4(10)
C19 C20 H20 121.3
C21 C20 H20 121.3
C22 C23 C18 122.2(10)
C22 C23 H23 118.9
C18 C23 H23 118.9
C21 C22 C23 119.0(9)
C21 C22 H22 120.5
C23 C22 H22 120.5
C22 C21 C20 121.3(9)
C22 C21 H21 119.4
C20 C21 H21 119.4
C13 C12 C17 118.6(10)
C13 C12 P1 118.8(9)
C17 C12 P1 122.6(8)
C12 C13 C14 120.7(13)
C12 C13 H13 119.6
C14 C13 H13 119.6
C12 C17 C16 119.8(12)
C12 C17 H17 120.1
C16 C17 H17 120.1
C14 C15 C16 120.8(13)
C14 C15 H15 119.6
C16 C15 H15 119.6
C15 C14 C13 119.9(13)
C15 C14 H14 120.1
C13 C14 H14 120.1
C15 C16 C17 120.1(14)
C15 C16 H16 120.0
C17 C16 H16 120.0
C25 C24 C27 107.4(11)
C25 C24 Pd1 71.2(7)
C27 C24 Pd1 104.6(7)
C25 C24 H24 126.3
C27 C24 H24 126.3
Pd1 C24 H24 93.4
C24 C25 C26 105.3(11)
C24 C25 Pd1 70.2(7)
C26 C25 Pd1 105.8(8)
C24 C25 H25 127.4
C26 C25 H25 127.4
Pd1 C25 H25 93.1
O2 C26 O1 118.4(13)
O2 C26 C25 131.8(15)
O1 C26 C25 109.8(12)
O3 C27 O1 119.7(12)
O3 C27 C24 131.4(14)
O1 C27 C24 108.9(13)
C26 O1 C27 108.3(10)
N3 C31 N4 102.5(9)
N3 C31 Pd2 130.5(8)
N4 C31 Pd2 127.0(6)
C33 C38 C37 118.7(8)
C33 C38 P2 120.0(6)
C37 C38 P2 121.3(8)
C36 C37 C38 120.6(10)
C36 C37 H37 119.7
C38 C37 H37 119.7
C34 C33 C38 119.4(8)
C34 C33 C32 119.6(9)
C38 C33 C32 121.0(7)
C35 C36 C37 120.4(9)
C35 C36 H36 119.8
C37 C36 H36 119.8
N4 C32 C33 111.3(6)
N4 C32 H32A 109.4
C33 C32 H32A 109.4
N4 C32 H32B 109.4
C33 C32 H32B 109.4
H32A C32 H32B 108.0
C29 C30 N4 106.5(10)
C29 C30 H30 126.7
N4 C30 H30 126.7
C33 C34 C35 120.6(10)
C33 C34 H34 119.7
C35 C34 H34 119.7
C30 C29 N3 107.0(10)
C30 C29 H29 126.5
N3 C29 H29 126.5
C36 C35 C34 120.3(10)
C36 C35 H35 119.9
C34 C35 H35 119.9
N3 C28 H28A 109.5
N3 C28 H28B 109.5
H28A C28 H28B 109.5
N3 C28 H28C 109.5
H28A C28 H28C 109.5
H28B C28 H28C 109.5
C31 N4 C30 111.7(8)
C31 N4 C32 124.0(8)
C30 N4 C32 124.2(8)
C31 N3 C29 112.3(9)
C31 N3 C28 124.3(9)
C29 N3 C28 123.3(9)
C40 C39 C44 118.7(8)
C40 C39 P2 124.4(6)
C44 C39 P2 116.9(7)
C39 C44 C43 120.4(10)
C39 C44 H44 119.8
C43 C44 H44 119.8
C39 C40 C41 120.7(9)
C39 C40 H40 119.6
C41 C40 H40 119.6
C43 C42 C41 119.3(9)
C43 C42 H42 120.4
C41 C42 H42 120.4
C42 C41 C40 120.1(10)
C42 C41 H41 119.9
C40 C41 H41 119.9
C45 C46 C47 121.5(11)
C45 C46 H46 119.3
C47 C46 H46 119.3
C46 C45 C50 116.6(10)
C46 C45 P2 124.4(8)
C50 C45 P2 119.0(9)
C49 C50 C45 120.7(14)
C49 C50 H50 119.7
C45 C50 H50 119.7
C48 C47 C46 119.6(13)
C48 C47 H47 120.2
C46 C47 H47 120.2
C48 C49 C50 120.8(14)
C48 C49 H49 119.6
C50 C49 H49 119.6
C52 C51 C54 107.8(9)
C52 C51 Pd2 70.3(6)
C54 C51 Pd2 105.4(6)
C52 C51 H51 126.1
C54 C51 H51 126.1
Pd2 C51 H51 93.5
O6 C54 O4 117.4(9)
O6 C54 C51 133.2(10)
O4 C54 C51 109.3(10)
C51 C52 C53 106.7(10)
C51 C52 Pd2 70.7(6)
C53 C52 Pd2 108.1(7)
C51 C52 H52 120.3
C53 C52 H52 120.3
Pd2 C52 H52 120.3
O5 C53 O4 118.4(11)
O5 C53 C52 132.9(13)
O4 C53 C52 108.7(10)
C54 O4 C53 106.8(8)
C49 C48 C47 120.6(14)
C49 C48 H48 119.7
C47 C48 H48 119.7
C42 C43 C44 120.7(10)
C42 C43 H43 119.7
C44 C43 H43 119.7
Cl6 C56 Cl5 110.9(10)
Cl6 C56 Cl4 108.3(7)
Cl5 C56 Cl4 110.8(10)
Cl6 C56 H56 108.9
Cl5 C56 H56 108.9
Cl4 C56 H56 108.9
Cl8 C57 Cl9 117.1(10)
Cl8 C57 Cl7 106.1(9)
Cl9 C57 Cl7 110.9(9)
Cl8 C57 H57 107.4
Cl9 C57 H57 107.4
Cl7 C57 H57 107.4
Cl2 C55 Cl1 107.3(9)
Cl2 C55 Cl3 107.4(9)
Cl1 C55 Cl3 111.1(8)
Cl2 C55 H55 110.3
Cl1 C55 H55 110.3
Cl3 C55 H55 110.3
Cl12 C62 Cl11 115.8(14)
Cl12 C62 Cl10 108.1(15)
Cl11 C62 Cl10 108.6(14)
Cl12 C62 H62 108.0
Cl11 C62 H62 108.0
Cl10 C62 H62 108.0

loop_
_geom_bond_atom_site_label_1
_geom_bond_atom_site_label_2
_geom_bond_distance
Pd2 C31 2.067(10)
Pd2 C52 2.111(10)
Pd2 C51 2.116(9)
Pd2 P2 2.306(2)
P2 C45 1.803(10)
P2 C39 1.828(8)
P2 C38 1.838(9)
Pd1 C4 2.071(11)
Pd1 C24 2.127(12)
Pd1 C25 2.139(11)
Pd1 P1 2.310(3)
P1 C12 1.817(10)
P1 C11 1.818(9)
P1 C18 1.822(9)
C4 N2 1.349(14)
C4 N1 1.358(14)
C11 C10 1.382(12)
C11 C6 1.410(13)
C6 C7 1.375(12)
C6 C5 1.517(12)
C10 C9 1.398(14)
C10 H10 0.9500
C5 N2 1.455(13)
C5 H5A 0.9900
C5 H5B 0.9900
C9 C8 1.347(16)
C9 H9 0.9500
C8 C7 1.390(15)
C8 H8 0.9500
C3 C2 1.320(18)
C3 N2 1.366(14)
C3 H3 0.9500
C1 N1 1.415(16)
C1 H1A 0.9800
C1 H1B 0.9800
C1 H1C 0.9800
C2 N1 1.409(17)
C2 H2 0.9500
C7 H7 0.9500
C19 C18 1.371(13)
C19 C20 1.388(13)
C19 H19 0.9500
C18 C23 1.389(12)
C20 C21 1.425(13)
C20 H20 0.9500
C23 C22 1.367(14)
C23 H23 0.9500
C22 C21 1.358(15)
C22 H22 0.9500
C21 H21 0.9500
C12 C13 1.375(14)
C12 C17 1.376(16)
C13 C14 1.381(18)
C13 H13 0.9500
C17 C16 1.388(16)
C17 H17 0.9500
C15 C14 1.34(2)
C15 C16 1.357(19)
C15 H15 0.9500
C14 H14 0.9500
C16 H16 0.9500
C24 C25 1.409(17)
C24 C27 1.441(16)
C24 H24 0.9500
C25 C26 1.456(16)
C25 H25 0.9500
C26 O2 1.230(16)
C26 O1 1.366(17)
C27 O3 1.206(16)
C27 O1 1.378(16)
C31 N3 1.344(12)
C31 N4 1.363(12)
C38 C33 1.389(13)
C38 C37 1.414(11)
C37 C36 1.362(13)
C37 H37 0.9500
C33 C34 1.374(12)
C33 C32 1.515(12)
C36 C35 1.350(15)
C36 H36 0.9500
C32 N4 1.459(11)
C32 H32A 0.9900
C32 H32B 0.9900
C30 C29 1.315(14)
C30 N4 1.383(13)
C30 H30 0.9500
C34 C35 1.393(13)
C34 H34 0.9500
C29 N3 1.379(14)
C29 H29 0.9500
C35 H35 0.9500
C28 N3 1.464(14)
C28 H28A 0.9800
C28 H28B 0.9800
C28 H28C 0.9800
C39 C40 1.368(13)
C39 C44 1.373(12)
C44 C43 1.395(13)
C44 H44 0.9500
C40 C41 1.395(13)
C40 H40 0.9500
C42 C43 1.357(16)
C42 C41 1.371(15)
C42 H42 0.9500
C41 H41 0.9500
C46 C45 1.368(15)
C46 C47 1.388(16)
C46 H46 0.9500
C45 C50 1.385(14)
C50 C49 1.38(2)
C50 H50 0.9500
C47 C48 1.338(19)
C47 H47 0.9500
C49 C48 1.33(2)
C49 H49 0.9500
C51 C52 1.410(15)
C51 C54 1.417(15)
C51 H51 0.9500
C54 O6 1.220(14)
C54 O4 1.406(13)
C52 C53 1.439(14)
C52 H52 1.0000
C53 O5 1.217(13)
C53 O4 1.406(15)
C48 H48 0.9500
C43 H43 0.9500
C56 Cl6 1.667(15)
C56 Cl5 1.678(16)
C56 Cl4 1.710(12)
C56 H56 1.0000
Cl7 C57 1.755(16)
Cl3 C55 1.745(17)
Cl10 C62 1.78(3)
Cl1 C55 1.713(14)
Cl11 C62 1.69(2)
C57 Cl8 1.666(14)
C57 Cl9 1.671(16)
C57 H57 1.0000
Cl12 C62 1.615(18)
C55 Cl2 1.701(15)
C55 H55 1.0000
C62 H62 1.0000
